data_7704600
loop_
_publ_author_name
'Pantalon Juraj, Natalija'
'Krklec, Marko'
'Novosel, Tiana'
'Peri\'c, Berislav'
'Vianello, Robert'
'Rai\'c-Mali\'c, Silvana'
'Kirin, Sre\'cko I'

_publ_section_title
;
 Copper(ii) and zinc(ii) complexes of mono- and
 bis-1,2,3-triazole-substituted heterocyclic ligands.
;
_journal_issue 26
_journal_name_full 'Dalton transactions (Cambridge, England : 2003)'
_journal_page_first 9002
_journal_page_last 9015
_journal_paper_doi 10.1039/d0dt01244k
_journal_volume 49
_journal_year 2020
_chemical_formula_moiety 'C25 H20 N8 S'
_chemical_formula_sum 'C25 H20 N8 S'
_chemical_formula_weight 464.55
_space_group_crystal_system orthorhombic
_space_group_IT_number 61
_space_group_name_Hall '-P 2ac 2ab'
_space_group_name_H-M_alt 'P b c a'
_atom_sites_solution_hydrogens geom
_atom_sites_solution_primary direct
_atom_sites_solution_secondary difmap
_audit_block_doi 10.5517/ccdc.csd.cc24xv42
_audit_creation_method SHELXL-2018/3
_audit_update_record
;
2020-05-13 deposited with the CCDC.	2020-06-04 downloaded from the CCDC.
;
_cell_angle_alpha 90
_cell_angle_beta 90
_cell_angle_gamma 90
_cell_formula_units_Z 8
_cell_length_a 15.1305(7)
_cell_length_b 10.1117(3)
_cell_length_c 29.9520(9)
_cell_measurement_reflns_used 2807
_cell_measurement_temperature 293(2)
_cell_measurement_theta_max 74.6610
_cell_measurement_theta_min 4.1420
_cell_volume 4582.5(3)
_computing_cell_refinement 'CrysAlisPro 1.171.39.46 (Rigaku OD, 2018)'
_computing_data_collection 'CrysAlisPro 1.171.39.46 (Rigaku OD, 2018)'
_computing_data_reduction 'CrysAlisPro 1.171.39.46 (Rigaku OD, 2018)'
_computing_structure_refinement 'SHELXL-2018/3 (Sheldrick, 2018)'
_computing_structure_solution 'SHELXT-2018/3 (Sheldrick, 2018)'
_diffrn_ambient_temperature 293(2)
_diffrn_detector_area_resol_mean 10.4323
_diffrn_measured_fraction_theta_full 0.997
_diffrn_measured_fraction_theta_max 0.985
_diffrn_measurement_device_type 'Xcalibur, Ruby, Nova'
_diffrn_measurement_method '\w scans'
_diffrn_radiation_type CuK\a
_diffrn_radiation_wavelength 1.54184
_diffrn_reflns_av_R_equivalents 0.0348
_diffrn_reflns_av_unetI/netI 0.0318
_diffrn_reflns_Laue_measured_fraction_full 0.997
_diffrn_reflns_Laue_measured_fraction_max 0.985
_diffrn_reflns_limit_h_max 17
_diffrn_reflns_limit_h_min -18
_diffrn_reflns_limit_k_max 12
_diffrn_reflns_limit_k_min -9
_diffrn_reflns_limit_l_max 37
_diffrn_reflns_limit_l_min -36
_diffrn_reflns_number 14281
_diffrn_reflns_point_group_measured_fraction_full 0.997
_diffrn_reflns_point_group_measured_fraction_max 0.985
_diffrn_reflns_theta_full 67.684
_diffrn_reflns_theta_max 75.831
_diffrn_reflns_theta_min 4.153
_diffrn_source 'micro-focus sealed X-ray tube'
_exptl_absorpt_coefficient_mu 1.504
_exptl_absorpt_correction_T_max 1.00000
_exptl_absorpt_correction_T_min 0.60864
_exptl_absorpt_correction_type multi-scan
_exptl_absorpt_process_details
;
CrysAlisPro 1.171.39.46 (Rigaku Oxford Diffraction, 2018)
Empirical absorption correction using spherical harmonics,
 implemented in SCALE3 ABSPACK scaling algorithm.
;
_exptl_crystal_colour yellow
_exptl_crystal_density_diffrn 1.347
_exptl_crystal_description needle
_exptl_crystal_F_000 1936
_exptl_crystal_size_max 0.3
_exptl_crystal_size_mid 0.1
_exptl_crystal_size_min 0.05
_refine_diff_density_max 0.503
_refine_diff_density_min -0.503
_refine_diff_density_rms 0.058
_refine_ls_extinction_method none
_refine_ls_goodness_of_fit_ref 1.068
_refine_ls_hydrogen_treatment constr
_refine_ls_matrix_type full
_refine_ls_number_parameters 307
_refine_ls_number_reflns 4701
_refine_ls_number_restraints 6
_refine_ls_restrained_S_all 1.069
_refine_ls_R_factor_all 0.0996
_refine_ls_R_factor_gt 0.0790
_refine_ls_shift/su_max 0.000
_refine_ls_shift/su_mean 0.000
_refine_ls_structure_factor_coef Fsqd
_refine_ls_weighting_details 'w=1/[\s^2^(Fo^2^)+(0.1600P)^2^+1.3907P] where P=(Fo^2^+2Fc^2^)/3'
_refine_ls_weighting_scheme calc
_refine_ls_wR_factor_gt 0.2492
_refine_ls_wR_factor_ref 0.2784
_reflns_Friedel_coverage 0.000
_reflns_number_gt 3298
_reflns_number_total 4701
_reflns_threshold_expression 'I > 2\s(I)'
_cod_data_source_file d0dt01244k3.cif
_cod_data_source_block 10a
_cod_depositor_comments 'Adding full bibliography for 7704600--7704605.cif.'
_cod_database_code 7704600
_shelx_shelxl_version_number 2018/3
_shelx_space_group_comment
;
The symmetry employed for this shelxl refinement is uniquely defined
by the following loop, which should always be used as a source of
symmetry information in preference to the above space-group names.
They are only intended as comments.
;

loop_
_space_group_symop_operation_xyz
'x, y, z'
'-x+1/2, -y, z+1/2'
'x+1/2, -y+1/2, -z'
'-x, y+1/2, -z+1/2'
'-x, -y, -z'
'x-1/2, y, -z-1/2'
'-x-1/2, y-1/2, z'
'x, -y-1/2, z-1/2'

loop_
_atom_site_label
_atom_site_type_symbol
_atom_site_fract_x
_atom_site_fract_y
_atom_site_fract_z
_atom_site_U_iso_or_equiv
_atom_site_adp_type
_atom_site_occupancy
_atom_site_site_symmetry_order
_atom_site_calc_flag
_atom_site_refinement_flags_posn
_atom_site_refinement_flags_adp
_atom_site_refinement_flags_occupancy
_atom_site_disorder_assembly
_atom_site_disorder_group
C1 C 0.3089(3) 0.0182(3) 0.40523(11) 0.0794(11) Uani 1 1 d . . . . .
S1 S 0.21709(11) 0.10015(13) 0.42415(4) 0.1090(5) Uani 1 1 d . . . . .
N1 N 0.3863(2) 0.0596(3) 0.42614(9) 0.0787(8) Uani 1 1 d . . . . .
C2 C 0.2816(5) 0.1900(4) 0.45982(12) 0.121(2) Uani 1 1 d D . . . .
C3 C 0.2575(6) 0.2914(5) 0.48887(16) 0.201(5) Uani 1 1 d D . . . .
H3 H 0.198663 0.317175 0.490926 0.242 Uiso 1 1 calc R U . . .
C4 C 0.3206(6) 0.3537(7) 0.51461(19) 0.247(8) Uani 1 1 d D . . . .
H4 H 0.305736 0.418473 0.535342 0.296 Uiso 1 1 calc R U . . .
C5 C 0.4076(6) 0.3144(7) 0.50785(19) 0.238(7) Uani 1 1 d D . . . .
H5 H 0.451115 0.359505 0.523640 0.285 Uiso 1 1 calc R U . . .
C6 C 0.4355(5) 0.2135(6) 0.47954(16) 0.185(4) Uani 1 1 d D . . . .
H6 H 0.494410 0.188186 0.477411 0.222 Uiso 1 1 calc R U . . .
C7 C 0.3689(4) 0.1526(5) 0.45453(13) 0.124(2) Uani 1 1 d D . . . .
N2 N 0.3031(2) -0.0787(3) 0.37408(10) 0.0701(7) Uani 1 1 d . . . . .
C8_1 C 0.3836(3) -0.1337(3) 0.35545(11) 0.0737(9) Uani 1 1 d . . . . .
H8A_1 H 0.375821 -0.228016 0.351057 0.088 Uiso 1 1 calc R U . . .
H8B_1 H 0.431471 -0.121391 0.376613 0.088 Uiso 1 1 calc R U . . .
C9_1 C 0.4087(2) -0.0714(3) 0.31187(11) 0.0624(7) Uani 1 1 d . . . . .
C10_1 C 0.4267(2) -0.1287(3) 0.27201(10) 0.0622(7) Uani 1 1 d . . . . .
H10_1 H 0.429398 -0.218662 0.265728 0.075 Uiso 1 1 calc R U . . .
N3_1 N 0.4110(2) 0.0621(3) 0.30650(10) 0.0731(8) Uani 1 1 d . . . . .
N4_1 N 0.4294(2) 0.0893(2) 0.26471(10) 0.0699(7) Uani 1 1 d . . . . .
N5_1 N 0.43965(16) -0.0277(2) 0.24337(8) 0.0566(6) Uani 1 1 d . . . . .
C12_1 C 0.4540(2) -0.0313(3) 0.19642(10) 0.0586(7) Uani 1 1 d . . . . .
C13_1 C 0.4859(2) -0.1455(3) 0.17699(11) 0.0639(7) Uani 1 1 d . . . . .
H13_1 H 0.500389 -0.218174 0.194557 0.077 Uiso 1 1 calc R U . . .
C14_1 C 0.4959(3) -0.1507(4) 0.13147(12) 0.0773(9) Uani 1 1 d . . . . .
H14_1 H 0.515702 -0.228265 0.118109 0.093 Uiso 1 1 calc R U . . .
C15_1 C 0.4770(3) -0.0429(4) 0.10560(13) 0.0916(12) Uani 1 1 d . . . . .
H15_1 H 0.483875 -0.047194 0.074782 0.110 Uiso 1 1 calc R U . . .
C16_1 C 0.4480(4) 0.0716(4) 0.12530(14) 0.0982(14) Uani 1 1 d . . . . .
H16_1 H 0.437095 0.145727 0.107760 0.118 Uiso 1 1 calc R U . . .
C17_1 C 0.4347(3) 0.0781(3) 0.17070(12) 0.0773(10) Uani 1 1 d . . . . .
H17_1 H 0.413057 0.154947 0.183811 0.093 Uiso 1 1 calc R U . . .
C8_2 C 0.2198(3) -0.1196(4) 0.35453(13) 0.0800(10) Uani 1 1 d . . . . .
H8A_2 H 0.172191 -0.090092 0.373766 0.096 Uiso 1 1 calc R U . . .
H8B_2 H 0.218097 -0.215424 0.353713 0.096 Uiso 1 1 calc R U . . .
C9_2 C 0.2034(2) -0.0681(3) 0.30826(13) 0.0675(8) Uani 1 1 d . . . . .
C10_2 C 0.2047(2) -0.1349(3) 0.26909(12) 0.0659(8) Uani 1 1 d . . . . .
H10_2 H 0.214857 -0.224819 0.265148 0.079 Uiso 1 1 calc R U . . .
N3_2 N 0.1853(2) 0.0608(3) 0.29922(11) 0.0746(8) Uani 1 1 d . . . . .
N4_2 N 0.1758(2) 0.0758(2) 0.25611(10) 0.0715(7) Uani 1 1 d . . . . .
N5_2 N 0.18828(16) -0.0452(2) 0.23703(10) 0.0588(6) Uani 1 1 d . . . . .
C12_2 C 0.1849(2) -0.0607(3) 0.19013(12) 0.0617(7) Uani 1 1 d . . . . .
C13_2 C 0.2379(3) -0.1550(4) 0.16998(14) 0.0779(10) Uani 1 1 d . . . . .
H13_2 H 0.274942 -0.208204 0.187047 0.094 Uiso 1 1 calc R U . . .
C14_2 C 0.2349(3) -0.1689(5) 0.12385(16) 0.0965(13) Uani 1 1 d . . . . .
H14_2 H 0.271217 -0.230404 0.109828 0.116 Uiso 1 1 calc R U . . .
C15_2 C 0.1789(4) -0.0927(5) 0.09897(15) 0.0974(13) Uani 1 1 d . . . . .
H15_2 H 0.176580 -0.103161 0.068142 0.117 Uiso 1 1 calc R U . . .
C16_2 C 0.1259(4) -0.0005(5) 0.11950(16) 0.0970(13) Uani 1 1 d . . . . .
H16_2 H 0.087757 0.050954 0.102432 0.116 Uiso 1 1 calc R U . . .
C17_2 C 0.1288(3) 0.0166(4) 0.16531(13) 0.0783(10) Uani 1 1 d . . . . .
H17_2 H 0.093164 0.079498 0.179091 0.094 Uiso 1 1 calc R U . . .

loop_
_atom_site_aniso_label
_atom_site_aniso_U_11
_atom_site_aniso_U_22
_atom_site_aniso_U_33
_atom_site_aniso_U_23
_atom_site_aniso_U_13
_atom_site_aniso_U_12
C1 0.131(3) 0.0538(17) 0.0530(16) 0.0077(13) 0.0198(18) -0.0063(18)
S1 0.1594(13) 0.0916(8) 0.0761(7) 0.0179(6) 0.0198(7) 0.0325(7)
N1 0.104(2) 0.0703(17) 0.0619(15) 0.0002(13) 0.0051(15) -0.0262(16)
C2 0.244(7) 0.067(2) 0.0508(18) 0.0095(17) 0.045(3) 0.027(3)
C3 0.449(16) 0.091(4) 0.064(3) 0.016(3) 0.034(5) 0.053(6)
C4 0.61(2) 0.077(4) 0.050(3) -0.014(2) 0.039(6) 0.019(7)
C5 0.52(2) 0.134(7) 0.056(3) -0.031(3) 0.035(6) -0.123(10)
C6 0.328(11) 0.158(6) 0.070(3) -0.020(3) -0.001(4) -0.126(7)
C7 0.234(7) 0.085(3) 0.0520(19) 0.0033(19) 0.007(3) -0.056(4)
N2 0.095(2) 0.0556(14) 0.0596(14) -0.0031(12) 0.0026(13) -0.0129(13)
C8_1 0.104(3) 0.0525(16) 0.0647(18) -0.0020(13) -0.0005(17) -0.0018(16)
C9_1 0.0754(18) 0.0456(14) 0.0661(17) -0.0033(12) -0.0003(14) -0.0042(13)
C10_1 0.084(2) 0.0373(13) 0.0651(16) -0.0013(11) -0.0007(15) -0.0029(12)
N3_1 0.102(2) 0.0488(13) 0.0684(15) -0.0088(12) 0.0070(15) -0.0077(13)
N4_1 0.095(2) 0.0412(13) 0.0734(16) -0.0049(11) 0.0082(14) -0.0045(12)
N5_1 0.0667(14) 0.0380(11) 0.0653(14) -0.0044(10) 0.0007(11) -0.0011(9)
C12_1 0.0642(16) 0.0464(14) 0.0653(16) 0.0000(12) -0.0021(13) -0.0023(12)
C13_1 0.0714(18) 0.0494(15) 0.0708(18) 0.0013(13) 0.0054(15) 0.0042(13)
C14_1 0.093(2) 0.0642(19) 0.075(2) -0.0088(15) 0.0110(18) 0.0046(17)
C15_1 0.122(3) 0.087(3) 0.066(2) 0.0010(19) 0.006(2) 0.008(2)
C16_1 0.145(4) 0.075(2) 0.075(2) 0.0154(19) -0.003(2) 0.020(2)
C17_1 0.103(3) 0.0543(18) 0.074(2) 0.0016(15) -0.0005(19) 0.0150(17)
C8_2 0.101(3) 0.0610(18) 0.078(2) 0.0112(16) 0.0051(19) -0.0191(18)
C9_2 0.0758(19) 0.0462(15) 0.080(2) -0.0002(14) 0.0008(16) -0.0088(13)
C10_2 0.082(2) 0.0359(13) 0.080(2) 0.0001(13) -0.0039(16) -0.0032(12)
N3_2 0.101(2) 0.0466(13) 0.0760(18) -0.0064(12) -0.0022(15) 0.0052(13)
N4_2 0.095(2) 0.0385(13) 0.0810(18) -0.0059(12) -0.0028(15) 0.0062(11)
N5_2 0.0641(14) 0.0371(11) 0.0751(16) -0.0062(10) -0.0002(11) -0.0011(9)
C12_2 0.0615(16) 0.0461(14) 0.0777(19) -0.0068(13) -0.0014(14) -0.0036(12)
C13_2 0.080(2) 0.068(2) 0.086(2) -0.0132(17) -0.0029(18) 0.0094(16)
C14_2 0.112(3) 0.085(3) 0.092(3) -0.025(2) 0.007(2) 0.006(2)
C15_2 0.131(4) 0.085(3) 0.077(2) -0.009(2) -0.003(2) -0.012(3)
C16_2 0.118(4) 0.080(3) 0.093(3) 0.008(2) -0.024(3) 0.002(2)
C17_2 0.083(2) 0.0652(19) 0.087(2) -0.0005(17) -0.0078(18) 0.0084(16)

loop_
_atom_type_symbol
_atom_type_description
_atom_type_scat_dispersion_real
_atom_type_scat_dispersion_imag
_atom_type_scat_source
C C 0.0181 0.0091 'International Tables Vol C Tables 4.2.6.8 and 6.1.1.4'
H H 0.0000 0.0000 'International Tables Vol C Tables 4.2.6.8 and 6.1.1.4'
N N 0.0311 0.0180 'International Tables Vol C Tables 4.2.6.8 and 6.1.1.4'
S S 0.3331 0.5567 'International Tables Vol C Tables 4.2.6.8 and 6.1.1.4'

loop_
_citation_id
_citation_doi
_citation_year
1 10.26434/chemrxiv.12117558.v1 2020

loop_
_geom_angle_atom_site_label_1
_geom_angle_atom_site_label_2
_geom_angle_atom_site_label_3
_geom_angle
_geom_angle_site_symmetry_1
_geom_angle_site_symmetry_3
_geom_angle_publ_flag
N2 C1 N1 125.6(4) . . ?
N2 C1 S1 121.6(3) . . ?
N1 C1 S1 112.8(3) . . ?
C2 S1 C1 90.0(2) . . ?
C7 N1 C1 110.0(4) . . ?
C7 C2 C3 121.5(7) . . ?
C7 C2 S1 109.2(3) . . ?
C3 C2 S1 129.3(6) . . ?
C4 C3 C2 120.3(7) . . ?
C3 C4 C5 116.3(6) . . ?
C4 C5 C6 125.8(7) . . ?
C5 C6 C7 115.5(6) . . ?
N1 C7 C2 117.9(4) . . ?
N1 C7 C6 121.7(6) . . ?
C2 C7 C6 120.4(6) . . ?
C1 N2 C8_2 122.7(3) . . ?
C1 N2 C8_1 119.1(3) . . ?
C8_2 N2 C8_1 117.7(3) . . ?
N2 C8_1 C9_1 112.8(3) . . ?
C10_1 C9_1 N3_1 108.4(3) . . ?
C10_1 C9_1 C8_1 129.7(3) . . ?
N3_1 C9_1 C8_1 121.8(3) . . ?
N5_1 C10_1 C9_1 105.4(3) . . ?
N4_1 N3_1 C9_1 109.0(3) . . ?
N3_1 N4_1 N5_1 107.0(2) . . ?
C10_1 N5_1 N4_1 110.2(2) . . ?
C10_1 N5_1 C12_1 129.2(2) . . ?
N4_1 N5_1 C12_1 120.4(2) . . ?
C17_1 C12_1 C13_1 120.6(3) . . ?
C17_1 C12_1 N5_1 120.0(3) . . ?
C13_1 C12_1 N5_1 119.4(3) . . ?
C14_1 C13_1 C12_1 119.3(3) . . ?
C15_1 C14_1 C13_1 120.6(3) . . ?
C14_1 C15_1 C16_1 119.7(4) . . ?
C15_1 C16_1 C17_1 120.8(4) . . ?
C16_1 C17_1 C12_1 118.9(3) . . ?
N2 C8_2 C9_2 114.8(3) . . ?
C10_2 C9_2 N3_2 108.0(3) . . ?
C10_2 C9_2 C8_2 128.7(3) . . ?
N3_2 C9_2 C8_2 123.3(3) . . ?
N5_2 C10_2 C9_2 106.3(3) . . ?
N4_2 N3_2 C9_2 109.3(3) . . ?
N3_2 N4_2 N5_2 107.1(2) . . ?
C10_2 N5_2 N4_2 109.4(3) . . ?
C10_2 N5_2 C12_2 129.9(3) . . ?
N4_2 N5_2 C12_2 120.7(3) . . ?
C17_2 C12_2 C13_2 121.0(3) . . ?
C17_2 C12_2 N5_2 119.8(3) . . ?
C13_2 C12_2 N5_2 119.3(3) . . ?
C12_2 C13_2 C14_2 119.0(4) . . ?
C15_2 C14_2 C13_2 120.3(4) . . ?
C14_2 C15_2 C16_2 120.0(4) . . ?
C15_2 C16_2 C17_2 120.7(4) . . ?
C12_2 C17_2 C16_2 119.0(4) . . ?

loop_
_geom_bond_atom_site_label_1
_geom_bond_atom_site_label_2
_geom_bond_distance
_geom_bond_site_symmetry_2
_geom_bond_publ_flag
C1 N2 1.356(4) . ?
C1 N1 1.392(5) . ?
C1 S1 1.714(4) . ?
S1 C2 1.708(6) . ?
N1 C7 1.295(6) . ?
C2 C7 1.383(4) . ?
C2 C3 1.393(4) . ?
C3 C4 1.379(5) . ?
C4 C5 1.390(5) . ?
C5 C6 1.392(5) . ?
C6 C7 1.398(4) . ?
N2 C8_2 1.449(5) . ?
N2 C8_1 1.451(5) . ?
C8_1 C9_1 1.498(5) . ?
C9_1 C10_1 1.355(4) . ?
C9_1 N3_1 1.360(4) . ?
C10_1 N5_1 1.348(4) . ?
N3_1 N4_1 1.311(4) . ?
N4_1 N5_1 1.354(3) . ?
N5_1 C12_1 1.423(4) . ?
C12_1 C17_1 1.379(4) . ?
C12_1 C13_1 1.381(4) . ?
C13_1 C14_1 1.373(5) . ?
C14_1 C15_1 1.368(6) . ?
C15_1 C16_1 1.372(6) . ?
C16_1 C17_1 1.376(6) . ?
C8_2 C9_2 1.501(5) . ?
C9_2 C10_2 1.354(5) . ?
C9_2 N3_2 1.359(4) . ?
C10_2 N5_2 1.344(4) . ?
N3_2 N4_2 1.308(4) . ?
N4_2 N5_2 1.363(3) . ?
N5_2 C12_2 1.415(4) . ?
C12_2 C17_2 1.373(5) . ?
C12_2 C13_2 1.384(5) . ?
C13_2 C14_2 1.390(6) . ?
C14_2 C15_2 1.367(7) . ?
C15_2 C16_2 1.375(7) . ?
C16_2 C17_2 1.383(6) . ?
